data_4514291
loop_
_publ_author_name
'Telleria, Ainara'
'Vicent, Cristian'
'San Nacianceno, Virginia'
'Garralda, Mar\'ia A.'
'Freixa, Zoraida'

_publ_section_title
;
 Experimental Evidence Supporting Related Mechanisms for Ru(II)-Catalyzed
 Dehydrocoupling and Hydrolysis of Amine-Boranes
;
_journal_issue 12
_journal_name_full 'ACS Catalysis'
_journal_page_first 8394
_journal_paper_doi 10.1021/acscatal.7b02958
_journal_volume 7
_journal_year 2017
_chemical_compound_source 'synthesis as described'
_chemical_formula_moiety 'C24 H22 Cl N2 Ru, Cl, 3.95(O)'
_chemical_formula_sum 'C24 H22 Cl2 N2 O3.95 Ru'
_chemical_formula_weight 573.6
_space_group_crystal_system triclinic
_space_group_IT_number 2
_space_group_name_Hall '-P 1'
_space_group_name_H-M_alt 'P -1'
_symmetry_cell_setting triclinic
_symmetry_Int_Tables_number 2
_symmetry_space_group_name_Hall '-P 1'
_symmetry_space_group_name_H-M 'P -1'
_atom_sites_solution_hydrogens geom
_atom_sites_solution_primary iterative
_audit_creation_date 2017-10-26T14:28:19-00:00
_audit_creation_method 'WinGX routine CIF_UPDATE'
_cell_angle_alpha 92.790(6)
_cell_angle_beta 99.326(4)
_cell_angle_gamma 96.309(4)
_cell_formula_units_Z 2
_cell_length_a 6.9529(2)
_cell_length_b 11.5712(7)
_cell_length_c 16.8700(13)
_cell_measurement_reflns_used 2883
_cell_measurement_temperature 100.00(10)
_cell_measurement_theta_max 26.591
_cell_measurement_theta_min 2.437
_cell_measurement_wavelength 0.71073
_cell_volume 1328.14(14)
_computing_cell_refinement 'CrysAlis Pro (Oxford Diffraction Ltd., 2011)'
_computing_data_collection 'CrysAlis Pro (Oxford Diffraction Ltd., 2011)'
_computing_data_reduction 'CrysAlis Pro (Oxford Diffraction Ltd., 2011)'
_computing_molecular_graphics 'Diamond v.3.2f (Crystal Impact GbR, 2008)'
_computing_publication_material 'WinGX publication routines (Farrugia, 1999)'
_computing_structure_refinement 'SHELXL-97 (Sheldrick, 2008)'
_computing_structure_solution 'OLEX2 (Dolomanov et al, 2009)'
_diffrn_ambient_temperature 100.00(10)
_diffrn_detector 'CCD plate'
_diffrn_detector_area_resol_mean 16.2439
_diffrn_detector_type Eos
_diffrn_measured_fraction_theta_full 0.999
_diffrn_measured_fraction_theta_max 0.903
_diffrn_measurement_details
;
#__ type_ start__ end____ width___ exp.time_
  1 omega  -13.00   98.00   1.0000   50.0000
omega____ theta____ kappa____ phi______ frames
    -       26.7767   38.0000   60.0000 111

#__ type_ start__ end____ width___ exp.time_
  2 omega   83.00  118.00   1.0000   50.0000
omega____ theta____ kappa____ phi______ frames
    -       26.7767 -178.0000    0.0000 35

#__ type_ start__ end____ width___ exp.time_
  3 omega  -41.00   54.00   1.0000   50.0000
omega____ theta____ kappa____ phi______ frames
    -       26.7767  -77.0000  120.0000 95

#__ type_ start__ end____ width___ exp.time_
  4 omega  -43.00   61.00   1.0000   50.0000
omega____ theta____ kappa____ phi______ frames
    -       26.7767  -38.0000  120.0000 104

#__ type_ start__ end____ width___ exp.time_
  5 omega  -33.00   55.00   1.0000   50.0000
omega____ theta____ kappa____ phi______ frames
    -       26.7767  -57.0000 -120.0000 88

#__ type_ start__ end____ width___ exp.time_
  6 omega   63.00  117.00   1.0000   50.0000
omega____ theta____ kappa____ phi______ frames
    -       26.7767  178.0000  150.0000 54

;
_diffrn_measurement_device '\k-geometry diffractometer'
_diffrn_measurement_device_type 'Agilent SuperNova'
_diffrn_measurement_method '\w scans'
_diffrn_orient_matrix_UB_11 -0.0109619
_diffrn_orient_matrix_UB_12 0.047069
_diffrn_orient_matrix_UB_13 0.0267952
_diffrn_orient_matrix_UB_21 0.0516971
_diffrn_orient_matrix_UB_22 -0.0268148
_diffrn_orient_matrix_UB_23 0.0324898
_diffrn_orient_matrix_UB_31 0.0897197
_diffrn_orient_matrix_UB_32 0.0297742
_diffrn_orient_matrix_UB_33 -0.0070898
_diffrn_radiation_monochromator 'Multilayer optics'
_diffrn_radiation_probe x-ray
_diffrn_radiation_type MoK\a
_diffrn_radiation_wavelength 0.71073
_diffrn_reflns_Laue_measured_fraction_full 0.999
_diffrn_reflns_Laue_measured_fraction_max 0.903
_diffrn_reflns_limit_h_max 9
_diffrn_reflns_limit_h_min -6
_diffrn_reflns_limit_k_max 14
_diffrn_reflns_limit_k_min -14
_diffrn_reflns_limit_l_max 21
_diffrn_reflns_limit_l_min -21
_diffrn_reflns_number 9376
_diffrn_reflns_point_group_measured_fraction_max 0.903
_diffrn_reflns_theta_full 25
_diffrn_reflns_theta_max 28.315
_diffrn_reflns_theta_min 1.775
_diffrn_source 'SuperNova (Mo) X-ray Source'
_diffrn_source_current 0.8
_diffrn_source_power 0.04
_diffrn_source_voltage 50
_exptl_absorpt_coefficient_mu 0.822
_exptl_absorpt_correction_T_max 0.973
_exptl_absorpt_correction_T_min 0.906
_exptl_absorpt_correction_type analytical
_exptl_absorpt_process_details
;
CrysAlisPro, Agilent Technologies,
Version 1.171.36.24 (release 03-12-2012 CrysAlis171 .NET)
(compiled Dec  3 2012,18:21:49)
Analytical numeric absorption correction using a multifaceted crystal
            model based on expressions derived by R.C. Clark & J.S. Reid.
(Clark, R. C. & Reid, J. S. (1995). Acta Cryst. A51, 887-897)
;
_exptl_crystal_colour red
_exptl_crystal_density_diffrn 1.434
_exptl_crystal_density_method 'not measured'
_exptl_crystal_description prism
_exptl_crystal_F_000 579
_exptl_crystal_size_max 0.2264
_exptl_crystal_size_mid 0.0641
_exptl_crystal_size_min 0.0345
_refine_diff_density_max 1.555
_refine_diff_density_min -1.218
_refine_diff_density_rms 0.169
_refine_ls_extinction_method none
_refine_ls_goodness_of_fit_ref 1
_refine_ls_hydrogen_treatment constr
_refine_ls_matrix_type full
_refine_ls_number_parameters 357
_refine_ls_number_reflns 9376
_refine_ls_number_restraints 24
_refine_ls_restrained_S_all 1.001
_refine_ls_R_factor_all 0.1093
_refine_ls_R_factor_gt 0.0767
_refine_ls_shift/su_max 0
_refine_ls_shift/su_mean 0
_refine_ls_structure_factor_coef Fsqd
_refine_ls_weighting_details 'w=1/[\s^2^(Fo^2^)+(0.1317P)^2^] where P=(Fo^2^+2Fc^2^)/3'
_refine_ls_weighting_scheme calc
_refine_ls_wR_factor_gt 0.1942
_refine_ls_wR_factor_ref 0.2107
_reflns_number_gt 6419
_reflns_number_total 9376
_reflns_threshold_expression 'I > 2\s(I)'
_cod_data_source_file cs7b02958_si_004.cif
_cod_data_source_block Zfreixa4
_cod_depositor_comments 'Adding full bibliography for 4514290--4514292.cif.'
_cod_original_cell_volume 1328.15(14)
_cod_database_code 4514291

loop_
_space_group_symop_operation_xyz
'x, y, z'
'-x, -y, -z'

loop_
_atom_site_label
_atom_site_type_symbol
_atom_site_fract_x
_atom_site_fract_y
_atom_site_fract_z
_atom_site_U_iso_or_equiv
_atom_site_adp_type
_atom_site_occupancy
_atom_site_calc_flag
_atom_site_disorder_assembly
_atom_site_disorder_group
Ru1 Ru 0.98973(9) 0.03501(6) 0.24110(4) 0.0262(2) Uani 1 d . .
Cl1 Cl 1.2799(3) -0.0126(2) 0.19186(12) 0.0391(5) Uani 1 d . .
N1 N 0.8354(9) -0.0832(5) 0.1486(4) 0.0274(14) Uani 1 d . .
N1A N 0.9496(9) 0.1374(5) 0.1426(4) 0.0263(13) Uani 1 d . .
C2 C 0.7869(9) -0.0407(6) 0.0753(4) 0.0232(15) Uani 1 d . .
C2A C 0.8505(10) 0.0841(6) 0.0724(5) 0.0246(16) Uani 1 d . .
C3 C 0.6945(10) -0.1132(6) 0.0092(5) 0.0258(16) Uani 1 d . .
H3 H 0.665735 -0.082906 -0.040853 0.031 Uiso 1 calc . .
C3A C 0.8117(10) 0.1443(6) 0.0038(5) 0.0257(16) Uani 1 d . .
H3A H 0.74135 0.106006 -0.043574 0.031 Uiso 1 calc . .
C4 C 0.6450(10) -0.2307(7) 0.0175(5) 0.0289(17) Uani 1 d . .
C4A C 0.8789(10) 0.2631(7) 0.0061(5) 0.0270(17) Uani 1 d . .
C5 C 0.6942(12) -0.2726(7) 0.0926(5) 0.0349(19) Uani 1 d . .
H5 H 0.664879 -0.351306 0.099944 0.042 Uiso 1 calc . .
C5A C 0.9861(11) 0.3149(7) 0.0781(5) 0.0304(17) Uani 1 d . .
H5A H 1.036089 0.393264 0.081393 0.036 Uiso 1 calc . .
C6 C 0.7880(11) -0.1965(7) 0.1572(5) 0.0343(18) Uani 1 d . .
H6 H 0.818346 -0.225239 0.207694 0.041 Uiso 1 calc . .
C6A C 1.0186(11) 0.2512(7) 0.1441(5) 0.0325(17) Uani 1 d . .
H6A H 1.090761 0.287594 0.191767 0.039 Uiso 1 calc . .
C7 C 1.0176(11) 0.1793(7) 0.3347(5) 0.0344(19) Uani 1 d . .
H7 H 1.05776 0.258532 0.334046 0.041 Uiso 1 calc . .
C7A C 0.7609(11) 0.0197(7) 0.3135(5) 0.0325(18) Uani 1 d . .
H7A H 0.629603 -0.009449 0.29719 0.039 Uiso 1 calc . .
C8 C 1.1570(12) 0.1035(8) 0.3596(5) 0.036(2) Uani 1 d . .
H8 H 1.288986 0.132792 0.373054 0.043 Uiso 1 calc . .
C8A C 0.9027(11) -0.0590(7) 0.3417(4) 0.0312(18) Uani 1 d . .
H8A H 0.861091 -0.137644 0.344521 0.037 Uiso 1 calc . .
C9 C 0.8186(11) 0.1368(7) 0.3108(5) 0.0338(19) Uani 1 d . .
C10 C 1.0992(11) -0.0174(7) 0.3644(5) 0.0320(18) Uani 1 d . .
C11 C 1.2517(12) -0.0967(8) 0.3934(5) 0.042(2) Uani 1 d . .
H11 H 1.378665 -0.061117 0.382726 0.05 Uiso 1 calc . .
C12 C 1.2646(14) -0.0985(9) 0.4860(5) 0.050(2) Uani 1 d . .
H12A H 1.273242 -0.020196 0.509091 0.076 Uiso 1 calc . .
H12B H 1.379055 -0.132995 0.508292 0.076 Uiso 1 calc . .
H12C H 1.149521 -0.143332 0.497969 0.076 Uiso 1 calc . .
C12A C 1.2140(16) -0.2192(9) 0.3537(6) 0.060(3) Uani 1 d . .
H12D H 1.092201 -0.256924 0.364839 0.09 Uiso 1 calc . .
H12E H 1.319016 -0.262496 0.374574 0.09 Uiso 1 calc . .
H12F H 1.207089 -0.215827 0.296593 0.09 Uiso 1 calc . .
C13 C 0.6730(13) 0.2195(8) 0.2813(6) 0.048(2) Uani 1 d . .
H13A H 0.732968 0.276333 0.250358 0.073 Uiso 1 calc . .
H13B H 0.633433 0.258232 0.326549 0.073 Uiso 1 calc . .
H13C H 0.559989 0.176526 0.248139 0.073 Uiso 1 calc . .
C14 C 0.5529(11) -0.3085(7) -0.0517(5) 0.0305(17) Uani 1 d . .
C14A C 0.8345(11) 0.3270(7) -0.0647(5) 0.0327(18) Uani 1 d . .
C15 C 0.4798(13) -0.3711(7) -0.1065(6) 0.042(2) Uani 1 d . .
H15 H 0.421005 -0.421399 -0.15056 0.05 Uiso 1 calc . .
C15A C 0.7970(14) 0.3745(8) -0.1238(6) 0.046(2) Uani 1 d . .
H15A H 0.767084 0.412341 -0.170854 0.055 Uiso 1 calc . .
Cl2 Cl 0.3532(16) 0.4602(6) 0.2843(4) 0.072(2) Uani 0.54(2) d A 1
Cl3 Cl 0.241(3) 0.4729(8) 0.3024(6) 0.083(6) Uani 0.46(2) d A 2
O4W O 0.2360(12) 0.2835(7) 0.5323(6) 0.036(2) Uani 0.6 d B 4
O8W O 0.898(3) 0.4734(13) 0.2959(12) 0.056(5) Uani 0.4 d C 5
O6W O 0.510(3) 0.3399(13) 0.4441(12) 0.055(5) Uani 0.5 d D 9
O5W O 0.9129(16) 0.4002(10) 0.4544(7) 0.035(3) Uani 0.5 d E 7
O1W O 0.802(3) 0.5541(18) 0.2360(14) 0.052(6) Uani 0.3 d F 12
O7W O 0.520(3) 0.3977(15) 0.4533(12) 0.035(4) Uani 0.4 d G 11
O2W O 0.6819(17) 0.6456(9) 0.3100(7) 0.044(3) Uani 0.55 d H 8
O3W O 0.086(3) 0.590(2) 0.4618(17) 0.031(6) Uani 0.2 d I 6
O9W O 0.032(2) 0.4890(10) 0.2916(9) 0.045(3) Uani 0.5 d J 3

loop_
_atom_site_aniso_label
_atom_site_aniso_U_11
_atom_site_aniso_U_22
_atom_site_aniso_U_33
_atom_site_aniso_U_23
_atom_site_aniso_U_13
_atom_site_aniso_U_12
Ru1 0.0191(3) 0.0394(4) 0.0201(3) 0.0043(2) 0.0032(2) 0.0027(2)
Cl1 0.0251(10) 0.0692(14) 0.0239(10) -0.0009(10) 0.0049(8) 0.0097(10)
N1 0.021(3) 0.034(3) 0.027(4) 0.006(3) 0.005(3) -0.002(3)
N1A 0.024(3) 0.031(3) 0.025(3) 0.007(3) 0.006(3) 0.004(3)
C2 0.014(3) 0.030(4) 0.027(4) 0.004(3) 0.008(3) 0.000(3)
C2A 0.014(3) 0.034(4) 0.027(4) 0.003(3) 0.006(3) 0.004(3)
C3 0.018(3) 0.035(4) 0.024(4) 0.002(3) 0.002(3) 0.003(3)
C3A 0.020(3) 0.035(4) 0.023(4) 0.002(3) 0.007(3) 0.004(3)
C4 0.019(4) 0.037(4) 0.032(5) 0.002(4) 0.010(3) 0.003(3)
C4A 0.023(4) 0.035(4) 0.026(4) 0.006(3) 0.008(3) 0.009(3)
C5 0.040(5) 0.028(4) 0.038(5) 0.007(4) 0.012(4) 0.002(4)
C5A 0.026(4) 0.028(4) 0.039(5) 0.005(3) 0.014(4) 0.000(3)
C6 0.031(4) 0.039(5) 0.032(4) 0.011(4) 0.003(3) 0.001(3)
C6A 0.023(4) 0.041(4) 0.031(4) 0.003(4) 0.002(3) -0.002(3)
C7 0.035(5) 0.043(5) 0.026(4) -0.002(4) 0.007(3) 0.005(4)
C7A 0.023(4) 0.055(5) 0.021(4) 0.007(4) 0.006(3) 0.006(4)
C8 0.028(4) 0.058(6) 0.021(4) 0.004(4) 0.004(3) 0.000(4)
C8A 0.030(4) 0.046(5) 0.018(4) 0.004(3) 0.004(3) 0.004(3)
C9 0.026(4) 0.049(5) 0.031(5) 0.007(4) 0.012(3) 0.010(3)
C10 0.028(4) 0.049(5) 0.020(4) 0.000(4) 0.004(3) 0.009(4)
C11 0.032(4) 0.070(6) 0.027(5) 0.010(4) 0.003(4) 0.021(4)
C12 0.044(5) 0.082(7) 0.028(5) 0.015(5) 0.003(4) 0.016(5)
C12A 0.073(7) 0.072(7) 0.040(6) 0.002(5) 0.003(5) 0.040(6)
C13 0.042(5) 0.058(6) 0.044(6) 0.010(5) 0.004(4) 0.008(4)
C14 0.024(4) 0.034(4) 0.034(5) 0.001(4) 0.007(3) 0.005(3)
C14A 0.028(4) 0.033(4) 0.038(5) 0.007(4) 0.007(4) 0.002(3)
C15 0.038(5) 0.041(5) 0.048(6) -0.003(4) 0.008(4) 0.008(4)
C15A 0.049(5) 0.044(5) 0.042(6) 0.010(4) 0.006(4) -0.003(4)
Cl2 0.081(5) 0.091(4) 0.062(4) 0.026(3) 0.033(3) 0.050(4)
Cl3 0.111(11) 0.061(5) 0.065(5) 0.013(4) -0.013(6) -0.013(5)
O4W 0.029(4) 0.024(4) 0.065(6) 0.022(4) 0.025(4) 0.013(3)
O8W 0.032(9) 0.042(9) 0.107(16) 0.009(10) 0.044(10) 0.006(8)
O6W 0.094(13) 0.032(9) 0.044(10) 0.018(9) 0.016(8) 0.021(10)
O5W 0.041(7) 0.044(7) 0.026(6) 0.004(5) 0.017(5) 0.021(5)
O1W 0.043(12) 0.045(12) 0.063(16) 0.014(11) 0.002(11) -0.009(10)
O7W 0.048(10) 0.035(11) 0.028(9) 0.014(10) 0.015(7) 0.014(10)
O2W 0.065(7) 0.032(6) 0.044(7) 0.023(5) 0.027(6) 0.013(5)
O3W 0.018(11) 0.028(12) 0.048(15) 0.020(11) 0.003(10) 0.010(9)
O9W 0.042(8) 0.027(6) 0.064(9) 0.010(6) 0.005(7) 0.000(6)

loop_
_atom_type_symbol
_atom_type_description
_atom_type_scat_dispersion_real
_atom_type_scat_dispersion_imag
_atom_type_scat_source
C C 0.0033 0.0016 'International Tables Vol C Tables 4.2.6.8 and 6.1.1.4'
H H 0 0 'International Tables Vol C Tables 4.2.6.8 and 6.1.1.4'
Cl Cl 0.1484 0.1585 'International Tables Vol C Tables 4.2.6.8 and 6.1.1.4'
N N 0.0061 0.0033 'International Tables Vol C Tables 4.2.6.8 and 6.1.1.4'
O O 0.0106 0.006 'International Tables Vol C Tables 4.2.6.8 and 6.1.1.4'
Ru Ru -1.2594 0.8363 'International Tables Vol C Tables 4.2.6.8 and 6.1.1.4'

loop_
_exptl_crystal_face_index_h
_exptl_crystal_face_index_k
_exptl_crystal_face_index_l
_exptl_crystal_face_perp_dist
10 -5 -4 0.1047
0 -16 7 0.0273
-10 3 5 0.1141
1 15 -7 0.0246
1 4 22 0.0066
-1 -4 -22 0.0279

loop_
_geom_angle_atom_site_label_1
_geom_angle_atom_site_label_2
_geom_angle_atom_site_label_3
_geom_angle
N1 Ru1 Cl1 85.55(17)
N1 Ru1 C7 154.3(3)
N1 Ru1 C7A 94.3(3)
N1 Ru1 C8 160.3(3)
N1 Ru1 C8A 97.0(3)
N1 Ru1 C9 117.7(3)
N1 Ru1 C10 123.0(3)
N1A Ru1 Cl1 85.49(17)
N1A Ru1 N1 76.9(2)
N1A Ru1 C7 96.3(3)
N1A Ru1 C7A 117.1(3)
N1A Ru1 C8 122.6(3)
N1A Ru1 C8A 155.7(3)
N1A Ru1 C9 93.4(3)
N1A Ru1 C10 159.9(3)
C7 Ru1 Cl1 118.9(2)
C7 Ru1 C10 67.2(3)
C7A Ru1 Cl1 156.8(2)
C7A Ru1 C7 66.4(3)
C7A Ru1 C8 79.5(3)
C7A Ru1 C8A 39.1(3)
C7A Ru1 C9 36.9(3)
C7A Ru1 C10 68.2(3)
C8 Ru1 Cl1 92.9(2)
C8 Ru1 C7 37.1(3)
C8 Ru1 C10 37.4(3)
C8A Ru1 Cl1 117.8(2)
C8A Ru1 C7 78.9(3)
C8A Ru1 C8 66.4(3)
C8A Ru1 C9 68.3(3)
C8A Ru1 C10 36.4(3)
C9 Ru1 Cl1 155.9(2)
C9 Ru1 C7 37.1(3)
C9 Ru1 C8 67.4(3)
C9 Ru1 C10 80.4(3)
C10 Ru1 Cl1 92.40(19)
C2 N1 Ru1 116.8(5)
C6 N1 Ru1 124.1(5)
C6 N1 C2 119.1(6)
C2A N1A Ru1 116.9(5)
C6A N1A Ru1 124.5(5)
C6A N1A C2A 118.5(7)
N1 C2 C2A 114.4(6)
N1 C2 C3 121.2(7)
C3 C2 C2A 124.4(7)
N1A C2A C2 115.0(7)
N1A C2A C3A 121.8(7)
C3A C2A C2 123.2(7)
C2 C3 H3 120
C2 C3 C4 120.1(7)
C4 C3 H3 120
C2A C3A H3A 120.2
C2A C3A C4A 119.6(7)
C4A C3A H3A 120.2
C3 C4 C14 120.7(7)
C5 C4 C3 118.1(7)
C5 C4 C14 121.1(7)
C3A C4A C14A 119.8(7)
C5A C4A C3A 117.6(7)
C5A C4A C14A 122.6(7)
C4 C5 H5 120.1
C4 C5 C6 119.8(7)
C6 C5 H5 120.1
C4A C5A H5A 119.9
C6A C5A C4A 120.2(7)
C6A C5A H5A 119.9
N1 C6 C5 121.7(7)
N1 C6 H6 119.1
C5 C6 H6 119.1
N1A C6A C5A 122.3(7)
N1A C6A H6A 118.9
C5A C6A H6A 118.9
Ru1 C7 H7 131.3
C8 C7 Ru1 71.2(5)
C8 C7 H7 119.6
C9 C7 Ru1 70.7(5)
C9 C7 H7 119.6
C9 C7 C8 120.8(8)
Ru1 C7A H7A 127.7
C8A C7A Ru1 71.8(4)
C8A C7A H7A 119.6
C9 C7A Ru1 73.1(4)
C9 C7A H7A 119.6
C9 C7A C8A 120.8(7)
Ru1 C8 H8 128.8
C7 C8 Ru1 71.7(5)
C7 C8 H8 119.5
C7 C8 C10 120.9(8)
C10 C8 Ru1 72.4(5)
C10 C8 H8 119.5
Ru1 C8A H8A 130.1
C7A C8A Ru1 69.1(4)
C7A C8A H8A 119.9
C10 C8A Ru1 73.5(5)
C10 C8A C7A 120.3(8)
C10 C8A H8A 119.9
C7 C9 Ru1 72.1(4)
C7 C9 C13 119.7(8)
C7A C9 Ru1 70.1(4)
C7A C9 C7 118.9(8)
C7A C9 C13 121.3(7)
C13 C9 Ru1 128.7(6)
C8 C10 Ru1 70.3(5)
C8 C10 C11 119.9(7)
C8A C10 Ru1 70.1(5)
C8A C10 C8 118.2(8)
C8A C10 C11 121.9(8)
C11 C10 Ru1 131.0(5)
C10 C11 H11 107.8
C10 C11 C12 106.9(7)
C10 C11 C12A 115.1(7)
C12 C11 H11 107.8
C12A C11 H11 107.8
C12A C11 C12 111.0(8)
C11 C12 H12A 109.5
C11 C12 H12B 109.5
C11 C12 H12C 109.5
H12A C12 H12B 109.5
H12A C12 H12C 109.5
H12B C12 H12C 109.5
C11 C12A H12D 109.5
C11 C12A H12E 109.5
C11 C12A H12F 109.5
H12D C12A H12E 109.5
H12D C12A H12F 109.5
H12E C12A H12F 109.5
C9 C13 H13A 109.5
C9 C13 H13B 109.5
C9 C13 H13C 109.5
H13A C13 H13B 109.5
H13A C13 H13C 109.5
H13B C13 H13C 109.5
C15 C14 C4 179.6(9)
C15A C14A C4A 177.3(9)
C14 C15 H15 180
C14A C15A H15A 180

loop_
_geom_bond_atom_site_label_1
_geom_bond_atom_site_label_2
_geom_bond_distance
Ru1 Cl1 2.409(2)
Ru1 N1 2.094(6)
Ru1 N1A 2.088(6)
Ru1 C7 2.211(8)
Ru1 C7A 2.155(7)
Ru1 C8 2.206(8)
Ru1 C8A 2.191(8)
Ru1 C9 2.194(7)
Ru1 C10 2.233(8)
N1 C2 1.359(10)
N1 C6 1.337(10)
N1A C2A 1.351(9)
N1A C6A 1.349(10)
C2 C2A 1.468(10)
C2 C3 1.384(10)
C2A C3A 1.385(10)
C3 H3 0.93
C3 C4 1.386(10)
C3A H3A 0.93
C3A C4A 1.399(10)
C4 C5 1.383(12)
C4 C14 1.454(11)
C4A C5A 1.388(11)
C4A C14A 1.444(11)
C5 H5 0.93
C5 C6 1.392(11)
C5A H5A 0.93
C5A C6A 1.368(11)
C6 H6 0.93
C6A H6A 0.93
C7 H7 0.93
C7 C8 1.406(11)
C7 C9 1.403(11)
C7A H7A 0.93
C7A C8A 1.455(11)
C7A C9 1.375(12)
C8 H8 0.93
C8 C10 1.422(12)
C8A H8A 0.93
C8A C10 1.383(10)
C9 C13 1.512(11)
C10 C11 1.515(11)
C11 H11 0.98
C11 C12 1.551(12)
C11 C12A 1.516(13)
C12 H12A 0.96
C12 H12B 0.96
C12 H12C 0.96
C12A H12D 0.96
C12A H12E 0.96
C12A H12F 0.96
C13 H13A 0.96
C13 H13B 0.96
C13 H13C 0.96
C14 C15 1.158(11)
C14A C15A 1.169(12)
C15 H15 0.93
C15A H15A 0.93

loop_
_geom_torsion_atom_site_label_1
_geom_torsion_atom_site_label_2
_geom_torsion_atom_site_label_3
_geom_torsion_atom_site_label_4
_geom_torsion
Ru1 N1 C2 C2A -0.3(7)
Ru1 N1 C2 C3 176.4(5)
Ru1 N1 C6 C5 -176.5(6)
Ru1 N1A C2A C2 -0.9(8)
Ru1 N1A C2A C3A 178.5(5)
Ru1 N1A C6A C5A -179.1(5)
Ru1 C7 C8 C10 -55.2(7)
Ru1 C7 C9 C7A 54.0(7)
Ru1 C7 C9 C13 -124.9(8)
Ru1 C7A C8A C10 54.9(7)
Ru1 C7A C9 C7 -55.0(7)
Ru1 C7A C9 C13 123.9(8)
Ru1 C8 C10 C8A -53.0(6)
Ru1 C8 C10 C11 126.7(7)
Ru1 C8A C10 C8 53.1(6)
Ru1 C8A C10 C11 -126.6(7)
Ru1 C10 C11 C12 179.7(6)
Ru1 C10 C11 C12A -56.4(11)
N1 C2 C2A N1A 0.8(9)
N1 C2 C2A C3A -178.6(6)
N1 C2 C3 C4 1.8(10)
N1A C2A C3A C4A 1.0(10)
C2 N1 C6 C5 1.5(11)
C2 C2A C3A C4A -179.6(6)
C2 C3 C4 C5 -1.4(10)
C2 C3 C4 C14 -178.3(6)
C2A N1A C6A C5A 2.2(11)
C2A C2 C3 C4 178.2(6)
C2A C3A C4A C5A 1.2(10)
C2A C3A C4A C14A -178.4(6)
C3 C2 C2A N1A -175.8(6)
C3 C2 C2A C3A 4.8(11)
C3 C4 C5 C6 1.1(11)
C3A C4A C5A C6A -1.7(11)
C4 C5 C6 N1 -1.2(12)
C4A C5A C6A N1A 0.0(12)
C6 N1 C2 C2A -178.6(6)
C6 N1 C2 C3 -1.9(10)
C6A N1A C2A C2 177.8(6)
C6A N1A C2A C3A -2.7(10)
C7 C8 C10 Ru1 54.9(7)
C7 C8 C10 C8A 1.9(11)
C7 C8 C10 C11 -178.5(7)
C7A C8A C10 Ru1 -52.9(6)
C7A C8A C10 C8 0.2(11)
C7A C8A C10 C11 -179.5(7)
C8 C7 C9 Ru1 -52.7(7)
C8 C7 C9 C7A 1.3(12)
C8 C7 C9 C13 -177.7(8)
C8 C10 C11 C12 90.6(9)
C8 C10 C11 C12A -145.5(8)
C8A C7A C9 Ru1 55.8(6)
C8A C7A C9 C7 0.8(11)
C8A C7A C9 C13 179.7(7)
C8A C10 C11 C12 -89.7(9)
C8A C10 C11 C12A 34.1(11)
C9 C7 C8 Ru1 52.5(7)
C9 C7 C8 C10 -2.7(12)
C9 C7A C8A Ru1 -56.4(7)
C9 C7A C8A C10 -1.6(11)
C14 C4 C5 C6 177.9(7)
C14A C4A C5A C6A 177.9(7)
